data_7041433
loop_
_publ_author_name
'Lim, Kwang Soo'
'Kang, Dong Won'
'Song, Jeong Hwa'
'Lee, Han Geul'
'Yang, Mino'
'Hong, Chang Seop'

_publ_section_title
;
 Slow relaxation dynamics of a mononuclear Er(iii) complex surrounded by a
 ligand environment with anisotropic charge density.
;
_journal_issue 3
_journal_name_full 'Dalton transactions (Cambridge, England : 2003)'
_journal_page_first 739
_journal_page_last 744
_journal_paper_doi 10.1039/c6dt04326g
_journal_volume 46
_journal_year 2017
_chemical_formula_sum 'C22 H50 Co2 Er F6 O20 P7'
_chemical_formula_weight 1250.53
_space_group_crystal_system orthorhombic
_space_group_IT_number 18
_space_group_name_Hall 'P 2 2ab'
_space_group_name_H-M_alt 'P 21 21 2'
_symmetry_space_group_name_Hall 'P 2 2ab'
_symmetry_space_group_name_H-M 'P 21 21 2'
_atom_sites_solution_hydrogens geom
_atom_sites_solution_primary direct
_atom_sites_solution_secondary difmap
_audit_block_doi 10.5517/ccdc.csd.cc1mvnrw
_audit_creation_method SHELXL-2016/4
_audit_update_record
;
2016-11-05 deposited with the CCDC.
2016-12-13 downloaded from the CCDC.
;
_cell_angle_alpha 90
_cell_angle_beta 90
_cell_angle_gamma 90
_cell_formula_units_Z 2
_cell_length_a 11.091(6)
_cell_length_b 21.203(12)
_cell_length_c 9.340(5)
_cell_measurement_reflns_used 3792
_cell_measurement_temperature 296(2)
_cell_measurement_theta_max 27.871
_cell_measurement_theta_min 2.387
_cell_volume 2196(2)
_computing_cell_refinement 'Bruker SMART APEXll'
_computing_data_collection 'Bruker SMART APEXll'
_computing_data_reduction 'Bruker SAINT'
_computing_molecular_graphics WingX
_computing_publication_material WingX
_computing_structure_refinement 'SHELXL-2016/4 (Sheldrick, 2016)'
_computing_structure_solution SHELXTL
_diffrn_ambient_temperature 296(2)
_diffrn_measured_fraction_theta_full 0.971
_diffrn_measured_fraction_theta_max 0.892
_diffrn_measurement_device_type 'CCD area detector'
_diffrn_measurement_method 'omega & phi scan'
_diffrn_radiation_type MoK\a
_diffrn_radiation_wavelength 0.71073
_diffrn_reflns_av_R_equivalents 0.0203
_diffrn_reflns_av_unetI/netI 0.0603
_diffrn_reflns_Laue_measured_fraction_full 0.971
_diffrn_reflns_Laue_measured_fraction_max 0.892
_diffrn_reflns_limit_h_max 13
_diffrn_reflns_limit_h_min -13
_diffrn_reflns_limit_k_max 28
_diffrn_reflns_limit_k_min -20
_diffrn_reflns_limit_l_max 12
_diffrn_reflns_limit_l_min -11
_diffrn_reflns_number 7901
_diffrn_reflns_point_group_measured_fraction_full 0.964
_diffrn_reflns_point_group_measured_fraction_max 0.862
_diffrn_reflns_theta_full 25.000
_diffrn_reflns_theta_max 29.189
_diffrn_reflns_theta_min 2.180
_diffrn_source 'fine-focus sealed tube'
_exptl_absorpt_coefficient_mu 2.990
_exptl_absorpt_correction_T_max 0.6626
_exptl_absorpt_correction_T_min 0.5219
_exptl_absorpt_correction_type multi-scan
_exptl_absorpt_process_details SADABS
_exptl_crystal_colour yellow
_exptl_crystal_density_diffrn 1.891
_exptl_crystal_density_method 'not measured'
_exptl_crystal_description block
_exptl_crystal_F_000 1246
_exptl_crystal_size_max 0.250
_exptl_crystal_size_mid 0.210
_exptl_crystal_size_min 0.150
_exptl_transmission_factor_max 0
_exptl_transmission_factor_min 0
_refine_diff_density_max 1.460
_refine_diff_density_min -0.706
_refine_diff_density_rms 0.107
_refine_ls_abs_structure_details
;
 Flack x determined using 1691 quotients [(I+)-(I-)]/[(I+)+(I-)]
 (Parsons, Flack and Wagner, Acta Cryst. B69 (2013) 249-259).
;
_refine_ls_abs_structure_Flack 0.980(7)
_refine_ls_extinction_method none
_refine_ls_goodness_of_fit_ref 1.058
_refine_ls_hydrogen_treatment constr
_refine_ls_matrix_type full
_refine_ls_number_parameters 270
_refine_ls_number_reflns 5119
_refine_ls_number_restraints 0
_refine_ls_restrained_S_all 1.058
_refine_ls_R_factor_all 0.0587
_refine_ls_R_factor_gt 0.0530
_refine_ls_shift/su_max 0.000
_refine_ls_shift/su_mean 0.000
_refine_ls_structure_factor_coef Fsqd
_refine_ls_weighting_details 'w=1/[\s^2^(Fo^2^)+(0.0667P)^2^+7.5305P] where P=(Fo^2^+2Fc^2^)/3'
_refine_ls_weighting_scheme calc
_refine_ls_wR_factor_gt 0.1379
_refine_ls_wR_factor_ref 0.1425
_reflns_Friedel_coverage 0.711
_reflns_Friedel_fraction_full 0.954
_reflns_Friedel_fraction_max 0.823
_reflns_number_gt 4564
_reflns_number_total 5119
_reflns_threshold_expression 'I > 2\s(I)'
_cod_data_source_file c6dt04326g2.cif
_cod_data_source_block complex1
_cod_depositor_comments
;
The following automatic conversions were performed:

'_exptl_absorpt_correction_type' value 'MULTI-SCAN' changed to
'multi-scan' according to
/usr/data/users/saulius/crontab/automatic-downloads/rss-feeds/RSC/lib/dictionaries/cif_core.dic
dictionary named 'cif_core.dic' version 2.4.2 from 2011-04-26.

Automatic conversion script
Id: cif_fix_values 4268 2015-11-12 08:31:59Z antanas 

 Adding full bibliography for 7041432--7041436.cif.
;
_cod_database_code 7041433
_shelx_shelxl_version_number 2016/4
_shelx_space_group_comment
;
The symmetry employed for this shelxl refinement is uniquely defined
by the following loop, which should always be used as a source of
symmetry information in preference to the above space-group names.
They are only intended as comments.
;
_shelx_estimated_absorpt_t_min 0.522
_shelx_estimated_absorpt_t_max 0.663

loop_
_space_group_symop_operation_xyz
'x, y, z'
'-x, -y, z'
'-x+1/2, y+1/2, -z'
'x+1/2, -y+1/2, -z'

loop_
_atom_site_label
_atom_site_type_symbol
_atom_site_fract_x
_atom_site_fract_y
_atom_site_fract_z
_atom_site_U_iso_or_equiv
_atom_site_adp_type
_atom_site_occupancy
_atom_site_site_symmetry_order
_atom_site_calc_flag
_atom_site_refinement_flags_posn
_atom_site_refinement_flags_adp
_atom_site_refinement_flags_occupancy
ER1 Er 0.500000 0.000000 0.68585(5) 0.02638(17) Uani 1 2 d S T P
O1 O 0.5999(8) 0.0520(4) 0.8619(9) 0.0399(19) Uani 1 1 d . . .
P1 P 0.6195(3) 0.11827(14) 0.9120(4) 0.0396(7) Uani 1 1 d . . .
O4 O 0.7574(10) 0.1359(5) 0.8863(17) 0.084(4) Uani 1 1 d . . .
O5 O 0.6084(15) 0.1196(6) 1.0840(12) 0.090(4) Uani 1 1 d . . .
C6 C 0.8494(19) 0.0914(10) 0.876(4) 0.131(11) Uani 1 1 d . . .
H6A H 0.869328 0.076142 0.969835 0.197 Uiso 1 1 calc R U .
H6B H 0.919275 0.110460 0.833509 0.197 Uiso 1 1 calc R U .
H6C H 0.822991 0.056792 0.817471 0.197 Uiso 1 1 calc R U .
C7 C 0.618(4) 0.0678(13) 1.169(2) 0.184(18) Uani 1 1 d . . .
H7A H 0.583617 0.032016 1.121670 0.276 Uiso 1 1 calc R U .
H7B H 0.576064 0.075159 1.257680 0.276 Uiso 1 1 calc R U .
H7C H 0.701690 0.059724 1.189186 0.276 Uiso 1 1 calc R U .
O2 O 0.3545(7) 0.0722(4) 0.7552(8) 0.0371(18) Uani 1 1 d . . .
P2 P 0.3519(3) 0.13547(14) 0.8295(4) 0.0374(6) Uani 1 1 d . . .
O6 O 0.3171(11) 0.1266(5) 0.9965(12) 0.073(4) Uani 1 1 d . . .
O7 O 0.2380(10) 0.1732(5) 0.7724(16) 0.084(4) Uani 1 1 d . . .
C8 C 0.2327(19) 0.0825(7) 1.041(2) 0.085(6) Uani 1 1 d . . .
H8A H 0.254691 0.041608 1.005156 0.127 Uiso 1 1 calc R U .
H8B H 0.154638 0.093835 1.004743 0.127 Uiso 1 1 calc R U .
H8C H 0.230330 0.081387 1.143649 0.127 Uiso 1 1 calc R U .
C9 C 0.1575(18) 0.1549(9) 0.668(2) 0.090(6) Uani 1 1 d . . .
H9A H 0.197240 0.127759 0.601105 0.135 Uiso 1 1 calc R U .
H9B H 0.127388 0.191515 0.619653 0.135 Uiso 1 1 calc R U .
H9C H 0.091581 0.132696 0.712035 0.135 Uiso 1 1 calc R U .
O3 O 0.5602(8) 0.0947(4) 0.5755(8) 0.0391(18) Uani 1 1 d . . .
P3 P 0.5490(3) 0.16402(14) 0.6086(3) 0.0413(7) Uani 1 1 d . . .
O8 O 0.4459(14) 0.1937(6) 0.5083(11) 0.094(5) Uani 1 1 d . . .
O9 O 0.6626(14) 0.1989(5) 0.5454(16) 0.102(5) Uani 1 1 d . . .
C10 C 0.426(3) 0.1778(12) 0.370(2) 0.124(10) Uani 1 1 d . . .
H10A H 0.501645 0.172871 0.321266 0.185 Uiso 1 1 calc R U .
H10B H 0.379894 0.210416 0.323868 0.185 Uiso 1 1 calc R U .
H10C H 0.381895 0.138828 0.365765 0.185 Uiso 1 1 calc R U .
C11 C 0.771(2) 0.1726(13) 0.510(4) 0.141(13) Uani 1 1 d . . .
H11A H 0.757875 0.132407 0.465379 0.211 Uiso 1 1 calc R U .
H11B H 0.818508 0.167025 0.595040 0.211 Uiso 1 1 calc R U .
H11C H 0.812930 0.199901 0.444848 0.211 Uiso 1 1 calc R U .
O10 O 0.6462(9) -0.0147(4) 0.4898(10) 0.059(3) Uani 1 1 d . . .
CO1 Co 0.51113(16) 0.19430(6) 0.82501(14) 0.0320(3) Uani 1 1 d . . .
C1 C 0.5182(19) 0.2887(6) 0.7611(16) 0.061(4) Uani 1 1 d . . .
H1 H 0.520323 0.302814 0.666835 0.074 Uiso 1 1 calc R U .
C2 C 0.6176(17) 0.2744(7) 0.848(2) 0.070(5) Uani 1 1 d . . .
H2 H 0.697578 0.277502 0.818575 0.083 Uiso 1 1 calc R U .
C3 C 0.5804(18) 0.2549(7) 0.982(2) 0.066(5) Uani 1 1 d . . .
H3 H 0.629749 0.242862 1.058132 0.079 Uiso 1 1 calc R U .
C4 C 0.4570(17) 0.2570(7) 0.982(2) 0.062(5) Uani 1 1 d . . .
H4 H 0.407420 0.246720 1.059284 0.074 Uiso 1 1 calc R U .
C5 C 0.4163(18) 0.2779(7) 0.843(3) 0.073(6) Uani 1 1 d . . .
H5 H 0.336773 0.282970 0.813537 0.087 Uiso 1 1 calc R U .
P4 P 1.000000 0.000000 0.3877(6) 0.0639(12) Uani 1 2 d S T P
F1 F 1.000000 0.000000 0.542(2) 0.34(3) Uani 1 2 d S T P
F2 F 0.896(2) 0.0364(13) 0.386(5) 0.33(2) Uani 1 1 d . . .
F3 F 1.0788(19) 0.0600(8) 0.392(2) 0.182(10) Uani 1 1 d . . .
F4 F 1.000000 0.000000 0.229(3) 0.257(18) Uani 1 2 d S T P

loop_
_atom_site_aniso_label
_atom_site_aniso_U_11
_atom_site_aniso_U_22
_atom_site_aniso_U_33
_atom_site_aniso_U_23
_atom_site_aniso_U_13
_atom_site_aniso_U_12
ER1 0.0294(3) 0.0230(3) 0.0267(2) 0.000 0.000 0.0007(3)
O1 0.050(5) 0.025(4) 0.045(4) -0.002(3) -0.020(4) 0.000(3)
P1 0.0437(19) 0.0321(15) 0.0431(16) -0.0061(12) -0.0129(14) 0.0011(13)
O4 0.041(6) 0.041(6) 0.171(14) -0.017(7) -0.025(7) -0.003(5)
O5 0.153(13) 0.069(8) 0.048(6) -0.015(5) -0.025(7) 0.028(8)
C6 0.055(13) 0.069(13) 0.27(4) 0.006(18) 0.006(17) 0.015(10)
C7 0.37(5) 0.14(2) 0.048(11) 0.016(12) 0.005(19) 0.14(3)
O2 0.034(5) 0.031(4) 0.046(4) -0.005(3) 0.006(3) 0.001(3)
P2 0.0341(16) 0.0297(14) 0.0484(17) -0.0076(13) 0.0064(13) 0.0005(11)
O6 0.089(9) 0.065(7) 0.065(6) -0.020(6) 0.048(6) -0.024(6)
O7 0.053(7) 0.049(6) 0.149(13) -0.039(7) -0.032(7) 0.018(5)
C8 0.125(16) 0.046(9) 0.083(12) 0.004(8) 0.048(12) -0.018(10)
C9 0.079(13) 0.079(12) 0.111(16) -0.007(11) -0.050(12) 0.019(10)
O3 0.055(5) 0.031(4) 0.032(4) 0.002(3) 0.010(3) -0.002(4)
P3 0.056(2) 0.0295(15) 0.0382(15) 0.0042(11) 0.0121(13) 0.0021(13)
O8 0.158(14) 0.079(8) 0.045(5) -0.001(5) -0.020(6) 0.065(8)
O9 0.127(12) 0.052(7) 0.126(12) -0.015(7) 0.086(10) -0.031(7)
C10 0.18(3) 0.13(2) 0.057(11) -0.010(12) -0.035(13) 0.067(18)
C11 0.087(17) 0.12(2) 0.21(3) -0.03(2) 0.09(2) -0.034(15)
O10 0.064(6) 0.055(7) 0.058(5) 0.010(4) 0.027(4) 0.013(5)
CO1 0.0363(8) 0.0235(6) 0.0362(6) -0.0034(4) 0.0002(9) -0.0011(7)
C1 0.093(15) 0.028(6) 0.063(8) 0.001(5) -0.006(10) 0.001(8)
C2 0.063(11) 0.043(8) 0.102(16) -0.011(9) -0.001(10) -0.028(8)
C3 0.088(14) 0.037(8) 0.073(12) -0.014(8) -0.019(10) -0.002(8)
C4 0.086(12) 0.038(8) 0.061(10) -0.025(7) 0.019(8) 0.000(7)
C5 0.075(12) 0.025(7) 0.117(18) -0.031(9) -0.024(11) 0.017(7)
P4 0.047(3) 0.067(3) 0.077(3) 0.000 0.000 -0.002(4)
F1 0.68(10) 0.27(4) 0.075(14) 0.000 0.000 -0.11(7)
F2 0.124(17) 0.24(3) 0.61(7) 0.02(4) 0.04(3) 0.086(18)
F3 0.24(2) 0.114(12) 0.19(2) 0.003(12) -0.048(16) -0.091(14)
F4 0.31(5) 0.34(5) 0.111(18) 0.000 0.000 -0.09(5)

loop_
_atom_type_symbol
_atom_type_description
_atom_type_scat_dispersion_real
_atom_type_scat_dispersion_imag
_atom_type_scat_source
C C 0.0033 0.0016 'International Tables Vol C Tables 4.2.6.8 and 6.1.1.4'
H H 0.0000 0.0000 'International Tables Vol C Tables 4.2.6.8 and 6.1.1.4'
O O 0.0106 0.0060 'International Tables Vol C Tables 4.2.6.8 and 6.1.1.4'
F F 0.0171 0.0103 'International Tables Vol C Tables 4.2.6.8 and 6.1.1.4'
P P 0.1023 0.0942 'International Tables Vol C Tables 4.2.6.8 and 6.1.1.4'
Co Co 0.3494 0.9721 'International Tables Vol C Tables 4.2.6.8 and 6.1.1.4'
Er Er -0.2586 4.9576 'International Tables Vol C Tables 4.2.6.8 and 6.1.1.4'

loop_
_geom_angle_atom_site_label_1
_geom_angle_atom_site_label_2
_geom_angle_atom_site_label_3
_geom_angle
_geom_angle_site_symmetry_1
_geom_angle_site_symmetry_3
O1 ER1 O1 87.1(4) . 2_655
O1 ER1 O2 79.4(3) . .
O1 ER1 O2 77.2(3) 2_655 .
O1 ER1 O2 77.2(3) . 2_655
O1 ER1 O2 79.4(3) 2_655 2_655
O2 ER1 O2 147.5(4) . 2_655
O1 ER1 O3 76.4(3) . .
O1 ER1 O3 150.5(3) 2_655 .
O2 ER1 O3 75.9(3) . .
O2 ER1 O3 119.2(3) 2_655 .
O1 ER1 O3 150.5(3) . 2_655
O1 ER1 O3 76.4(3) 2_655 2_655
O2 ER1 O3 119.2(3) . 2_655
O2 ER1 O3 75.9(3) 2_655 2_655
O3 ER1 O3 128.1(4) . 2_655
O1 ER1 O10 106.2(4) . .
O1 ER1 O10 142.9(3) 2_655 .
O2 ER1 O10 138.5(3) . .
O2 ER1 O10 70.5(3) 2_655 .
O3 ER1 O10 66.2(3) . .
O3 ER1 O10 75.7(3) 2_655 .
O1 ER1 O10 142.9(3) . 2_655
O1 ER1 O10 106.2(4) 2_655 2_655
O2 ER1 O10 70.5(3) . 2_655
O2 ER1 O10 138.5(3) 2_655 2_655
O3 ER1 O10 75.7(3) . 2_655
O3 ER1 O10 66.2(3) 2_655 2_655
O10 ER1 O10 84.1(5) . 2_655
P1 O1 ER1 138.9(5) . .
O1 P1 O4 108.2(6) . .
O1 P1 O5 108.5(6) . .
O4 P1 O5 102.7(8) . .
O1 P1 CO1 120.0(3) . .
O4 P1 CO1 107.5(5) . .
O5 P1 CO1 108.5(5) . .
C6 O4 P1 123.6(11) . .
C7 O5 P1 124.3(12) . .
P2 O2 ER1 136.8(5) . .
O2 P2 O7 107.9(5) . .
O2 P2 O6 110.2(5) . .
O7 P2 O6 101.1(8) . .
O2 P2 CO1 119.2(3) . .
O7 P2 CO1 110.7(5) . .
O6 P2 CO1 106.3(4) . .
C8 O6 P2 121.9(11) . .
C9 O7 P2 127.8(11) . .
P3 O3 ER1 136.0(4) . .
O3 P3 O9 108.4(6) . .
O3 P3 O8 108.7(6) . .
O9 P3 O8 99.6(9) . .
O3 P3 CO1 119.8(3) . .
O9 P3 CO1 111.5(6) . .
O8 P3 CO1 106.9(4) . .
C10 O8 P3 125.2(13) . .
C11 O9 P3 127.1(14) . .
C5 CO1 C4 41.0(8) . .
C5 CO1 C2 65.2(7) . .
C4 CO1 C2 64.4(8) . .
C5 CO1 C1 38.8(7) . .
C4 CO1 C1 66.4(7) . .
C2 CO1 C1 39.2(7) . .
C5 CO1 C3 66.7(7) . .
C4 CO1 C3 38.3(7) . .
C2 CO1 C3 38.8(8) . .
C1 CO1 C3 66.4(7) . .
C5 CO1 P3 115.4(7) . .
C4 CO1 P3 155.6(6) . .
C2 CO1 P3 103.1(6) . .
C1 CO1 P3 90.6(4) . .
C3 CO1 P3 140.0(6) . .
C5 CO1 P2 94.4(6) . .
C4 CO1 P2 96.9(5) . .
C2 CO1 P2 158.9(6) . .
C1 CO1 P2 126.1(6) . .
C3 CO1 P2 129.7(6) . .
P3 CO1 P2 90.33(14) . .
C5 CO1 P1 152.8(7) . .
C4 CO1 P1 111.8(6) . .
C2 CO1 P1 104.8(6) . .
C1 CO1 P1 142.9(6) . .
C3 CO1 P1 89.4(5) . .
P3 CO1 P1 91.25(14) . .
P2 CO1 P1 90.94(14) . .
C5 C1 C2 106.8(14) . .
C5 C1 CO1 69.7(8) . .
C2 C1 CO1 69.9(8) . .
C3 C2 C1 110.8(17) . .
C3 C2 CO1 71.4(9) . .
C1 C2 CO1 70.8(9) . .
C4 C3 C2 107(2) . .
C4 C3 CO1 69.7(11) . .
C2 C3 CO1 69.8(10) . .
C3 C4 C5 108.7(19) . .
C3 C4 CO1 71.9(11) . .
C5 C4 CO1 69.3(9) . .
C1 C5 C4 107.1(15) . .
C1 C5 CO1 71.5(9) . .
C4 C5 CO1 69.7(8) . .
F2 P4 F2 179(4) 2_755 .
F2 P4 F1 91(2) 2_755 .
F2 P4 F1 91(2) . .
F2 P4 F4 89(2) 2_755 .
F2 P4 F4 89(2) . .
F1 P4 F4 180.0 . .
F2 P4 F3 90.8(15) 2_755 2_755
F2 P4 F3 89.2(15) . 2_755
F1 P4 F3 88.4(9) . 2_755
F4 P4 F3 91.6(9) . 2_755
F2 P4 F3 89.2(15) 2_755 .
F2 P4 F3 90.8(15) . .
F1 P4 F3 88.4(9) . .
F4 P4 F3 91.6(9) . .
F3 P4 F3 176.7(18) 2_755 .

loop_
_geom_bond_atom_site_label_1
_geom_bond_atom_site_label_2
_geom_bond_distance
_geom_bond_site_symmetry_2
ER1 O1 2.269(7) .
ER1 O1 2.269(7) 2_655
ER1 O2 2.316(8) .
ER1 O2 2.316(8) 2_655
ER1 O3 2.353(8) .
ER1 O3 2.353(8) 2_655
ER1 O10 2.466(9) .
ER1 O10 2.466(9) 2_655
O1 P1 1.496(8) .
P1 O4 1.593(12) .
P1 O5 1.611(12) .
P1 CO1 2.169(4) .
O4 C6 1.39(2) .
O5 C7 1.36(2) .
O2 P2 1.512(8) .
P2 O7 1.588(11) .
P2 O6 1.617(11) .
P2 CO1 2.163(4) .
O6 C8 1.387(18) .
O7 C9 1.37(2) .
O3 P3 1.507(8) .
P3 O9 1.575(11) .
P3 O8 1.607(12) .
P3 CO1 2.162(3) .
O8 C10 1.36(2) .
O9 C11 1.37(2) .
CO1 C5 2.067(14) .
CO1 C4 2.071(14) .
CO1 C2 2.079(14) .
CO1 C1 2.090(13) .
CO1 C3 2.099(17) .
C1 C5 1.38(3) .
C1 C2 1.40(3) .
C2 C3 1.39(3) .
C3 C4 1.37(2) .
C4 C5 1.45(3) .
P4 F2 1.39(2) 2_755
P4 F2 1.39(2) .
P4 F1 1.44(2) .
P4 F4 1.49(3) .
P4 F3 1.543(14) 2_755
P4 F3 1.543(14) .
